data_7046617
loop_
_publ_author_name
'Zheng, Tian-Rui'
'Qian, Lin-Lu'
'Li, Min'
'Wang, Zhi-Xiang'
'Li, Ke'
'Zhang, Ya-Qian'
'Li, Bao-Long'
'Wu, Bing'

_publ_section_title
;
 A bifunctional cationic metal-organic framework based on unprecedented
 nonanuclear copper(ii) cluster for high dichromate and chromate trapping
 and highly efficient photocatalytic degradation of organic dyes under
 visible light irradiation.
;
_journal_issue 27
_journal_name_full 'Dalton transactions (Cambridge, England : 2003)'
_journal_page_first 9103
_journal_page_last 9113
_journal_paper_doi 10.1039/c8dt01685b
_journal_volume 47
_journal_year 2018
_chemical_formula_moiety 'C72 H84 Cl2 Cu9 N30 O18, 2(N1 O3)'
_chemical_formula_sum 'C72 H84 Cl2 Cu9 N32 O24'
_chemical_formula_weight 2424.47
_space_group_crystal_system hexagonal
_space_group_IT_number 176
_space_group_name_Hall '-P 6c'
_space_group_name_H-M_alt 'P 63/m'
_symmetry_space_group_name_Hall '-P 6c'
_symmetry_space_group_name_H-M 'P 63/m'
_atom_sites_solution_hydrogens mixed
_atom_sites_solution_primary direct
_audit_creation_date 2016-12-14
_audit_creation_method
;
Olex2 1.2-alpha
(compiled 2016.11.07 svn.r3352 for OlexSys, GUI svn.r5261)
;
_audit_update_record
;
2018-03-24 deposited with the CCDC.
2018-06-11 downloaded from the CCDC.
;
_cell_angle_alpha 90
_cell_angle_beta 90
_cell_angle_gamma 120
_cell_formula_units_Z 2
_cell_length_a 18.438(4)
_cell_length_b 18.438(4)
_cell_length_c 18.792(4)
_cell_measurement_reflns_used 12525
_cell_measurement_temperature 293.1500
_cell_measurement_theta_max 27.4855
_cell_measurement_theta_min 3.0958
_cell_volume 5533(2)
_computing_cell_refinement 'CrystalClear (Rigaku Inc., 2007)'
_computing_data_collection 'CrystalClear (Rigaku Inc., 2007)'
_computing_data_reduction 'CrystalClear (Rigaku Inc., 2007)'
_computing_molecular_graphics 'Olex2 (Dolomanov et al., 2009)'
_computing_publication_material 'Olex2 (Dolomanov et al., 2009)'
_computing_structure_refinement 'ShelXL (Sheldrick, 2015)'
_computing_structure_solution
;
????
;
_diffrn_ambient_temperature 293.1500
_diffrn_detector_area_resol_mean 28.5714
_diffrn_measured_fraction_theta_full 0.996
_diffrn_measured_fraction_theta_max 0.996
_diffrn_measurement_details
;
scan:
    Number of images: 210
               Slice: -90.0000 - 15.0000
         Image width: 0.5000
            Exp time: 10.0000
       Rotation axis: Omega
               Omega: 0.0000
                 Chi: 45.0000
                 Phi: 0.0000
                 XTD: 35.0703
              2theta: -20.0821
;
_diffrn_measurement_device
;
Saturn724+ (2x2 bin mode)
;
_diffrn_measurement_device_details
;
AFC10: Fixed Chi 2 circle
;
_diffrn_measurement_device_type 'Rigaku Saturn 724'
_diffrn_measurement_method dtprofit.ref
_diffrn_orient_matrix_type d*Trek
_diffrn_orient_matrix_UB_11 0.0258
_diffrn_orient_matrix_UB_12 -0.0491
_diffrn_orient_matrix_UB_13 -0.0291
_diffrn_orient_matrix_UB_21 -0.0059
_diffrn_orient_matrix_UB_22 -0.0062
_diffrn_orient_matrix_UB_23 -0.0620
_diffrn_orient_matrix_UB_31 0.0449
_diffrn_orient_matrix_UB_32 0.0277
_diffrn_orient_matrix_UB_33 -0.0070
_diffrn_radiation_detector CCD
_diffrn_radiation_monochromator 'Graphite Monochromator'
_diffrn_radiation_type MoK\a
_diffrn_radiation_wavelength 0.71075
_diffrn_reflns_av_R_equivalents 0.0468
_diffrn_reflns_av_unetI/netI 0.0401
_diffrn_reflns_Laue_measured_fraction_full 0.996
_diffrn_reflns_Laue_measured_fraction_max 0.996
_diffrn_reflns_limit_h_max 21
_diffrn_reflns_limit_h_min -12
_diffrn_reflns_limit_k_max 15
_diffrn_reflns_limit_k_min -19
_diffrn_reflns_limit_l_max 18
_diffrn_reflns_limit_l_min -22
_diffrn_reflns_number 12809
_diffrn_reflns_point_group_measured_fraction_full 0.996
_diffrn_reflns_point_group_measured_fraction_max 0.996
_diffrn_reflns_theta_full 24.999
_diffrn_reflns_theta_max 24.999
_diffrn_reflns_theta_min 3.096
_diffrn_source 'Sealed Tube'
_diffrn_source_current 40.0000
_diffrn_source_power 2.0000
_diffrn_source_voltage 50.0000
_exptl_absorpt_coefficient_mu 1.817
_exptl_absorpt_correction_T_max 1.0000
_exptl_absorpt_correction_T_min 0.6724
_exptl_absorpt_correction_type multi-scan
_exptl_absorpt_process_details 'Jacobson, R. (1998) Private communication'
_exptl_crystal_colour 'clear dark blue'
_exptl_crystal_colour_lustre clear
_exptl_crystal_colour_modifier dark
_exptl_crystal_colour_primary blue
_exptl_crystal_density_diffrn 1.455
_exptl_crystal_description block
_exptl_crystal_F_000 2454
_exptl_crystal_size_max 0.2
_exptl_crystal_size_mid 0.2
_exptl_crystal_size_min 0.2
_refine_diff_density_max 1.529
_refine_diff_density_min -0.497
_refine_diff_density_rms 0.081
_refine_ls_extinction_method none
_refine_ls_goodness_of_fit_ref 1.072
_refine_ls_hydrogen_treatment mixed
_refine_ls_matrix_type full
_refine_ls_number_parameters 253
_refine_ls_number_reflns 3346
_refine_ls_number_restraints 8
_refine_ls_restrained_S_all 1.071
_refine_ls_R_factor_all 0.0543
_refine_ls_R_factor_gt 0.0475
_refine_ls_shift/su_max 0.000
_refine_ls_shift/su_mean 0.000
_refine_ls_structure_factor_coef Fsqd
_refine_ls_weighting_details 'w=1/[\s^2^(Fo^2^)+(0.0587P)^2^+5.2273P] where P=(Fo^2^+2Fc^2^)/3'
_refine_ls_weighting_scheme calc
_refine_ls_wR_factor_gt 0.1162
_refine_ls_wR_factor_ref 0.1205
_reflns_Friedel_coverage 0.000
_reflns_number_gt 2966
_reflns_number_total 3346
_reflns_threshold_expression 'I > 2\s(I)'
_cod_data_source_file c8dt01685b2.cif
_cod_data_source_block shelxl_CuitpClbdcNO3
_cod_depositor_comments 'Adding full bibliography for 7046617.cif.'
_cod_original_cell_volume 5532(2)
_cod_database_code 7046617
_shelx_space_group_comment
;
The symmetry employed for this shelxl refinement is uniquely defined
by the following loop, which should always be used as a source of
symmetry information in preference to the above space-group names.
They are only intended as comments.
;
_shelx_estimated_absorpt_t_max 0.713
_shelx_estimated_absorpt_t_min 0.713
_diffrn_number_total 8320
_olex2_refinement_description
;
1. Fixed Uiso
 At 1.2 times of:
  All C(H) groups, All C(H,H) groups
2. Restrained distances
 H1-O1
 0.85 with sigma of 0.02
 H2A-O2
 0.85 with sigma of 0.02
3. Uiso/Uaniso restraints and constraints
Uanis(O4) \\sim Ueq: with sigma of 0.005 and sigma for terminal atoms of 0.01
4. Others
 Fixed Sof: O4(0.25) O6(0.5) C16(0.5) O4A(0.25)
5.a Secondary CH2 refined with riding coordinates:
 C3(H3A,H3B), C4(H4A,H4B), C5(H5A,H5B)
5.b Aromatic/amide H refined with riding coordinates:
 C1(H1A), C2(H2), C6(H6), C7(H7), C8(H8), C11(H11), C12(H12), C13(H13), C14(H14)
;
_shelx_shelxl_version_number 2014/7
_olex2_submission_special_instructions 'No special instructions were received'

loop_
_space_group_symop_operation_xyz
'x, y, z'
'x-y, x, z+1/2'
'-y, x-y, z'
'-x, -y, z+1/2'
'-x+y, -x, z'
'y, -x+y, z+1/2'
'-x, -y, -z'
'-x+y, -x, -z-1/2'
'y, -x+y, -z'
'x, y, -z-1/2'
'x-y, x, -z'
'-y, x-y, -z-1/2'

loop_
_atom_site_label
_atom_site_type_symbol
_atom_site_fract_x
_atom_site_fract_y
_atom_site_fract_z
_atom_site_U_iso_or_equiv
_atom_site_adp_type
_atom_site_occupancy
_atom_site_site_symmetry_order
_atom_site_calc_flag
_atom_site_refinement_flags_posn
_atom_site_refinement_flags_adp
_atom_site_refinement_flags_occupancy
_atom_site_disorder_assembly
_atom_site_disorder_group
Cu1 Cu 0.54316(3) 0.35806(3) 0.32706(2) 0.02829(17) Uani 1 1 d . . . . .
Cu2 Cu 0.60308(4) 0.54123(4) 0.2500 0.02839(19) Uani 1 2 d S T P . .
Cl1 Cl 0.6667 0.3333 0.37706(9) 0.0303(4) Uani 1 3 d S T P C .
O1 O 0.6059(2) 0.4361(2) 0.2500 0.0229(7) Uani 1 2 d DS T P C .
H1 H 0.6564(15) 0.452(3) 0.2500 0.033(16) Uiso 1 2 d DS T P . .
O3 O 0.4671(3) 0.4966(3) 0.2500 0.0694(16) Uani 1 2 d S T P B .
O5 O 0.0437(3) 0.3954(3) 0.2500 0.0521(12) Uani 1 2 d S T P . .
N1 N 0.57904(19) 0.46099(19) 0.38915(17) 0.0298(7) Uani 1 1 d . . . . .
N2 N 0.6131(2) 0.53812(18) 0.35735(17) 0.0317(7) Uani 1 1 d . . . . .
N3 N 0.6217(2) 0.5564(2) 0.47178(18) 0.0376(8) Uani 1 1 d . . . . .
N4 N 0.8198(2) 0.5400(2) 0.39600(17) 0.0325(7) Uani 1 1 d . . . . .
N17 N 0.8079(2) 0.6017(2) 0.49091(19) 0.0437(9) Uani 1 1 d . . . . .
C1 C 0.5848(3) 0.4739(3) 0.4579(2) 0.0386(10) Uani 1 1 d . . . . .
H1A H 0.5660 0.4321 0.4922 0.046 Uiso 1 1 calc R . . . .
C2 C 0.6383(3) 0.5937(3) 0.4076(2) 0.0403(10) Uani 1 1 d . . . . .
H2 H 0.6643 0.6512 0.4003 0.048 Uiso 1 1 calc R . . . .
C3 C 0.6366(3) 0.5958(3) 0.5429(2) 0.0515(12) Uani 1 1 d . . . . .
H3A H 0.6141 0.5522 0.5788 0.062 Uiso 1 1 calc R . . . .
H3B H 0.6066 0.6264 0.5462 0.062 Uiso 1 1 calc R . . . .
C4 C 0.7283(3) 0.6550(3) 0.5585(2) 0.0506(12) Uani 1 1 d . . . . .
H4A H 0.7325 0.6828 0.6035 0.061 Uiso 1 1 calc R . . . .
H4B H 0.7507 0.6978 0.5219 0.061 Uiso 1 1 calc R . . . .
C5 C 0.7827(4) 0.6146(4) 0.5625(2) 0.0618(14) Uani 1 1 d . . . . .
H5A H 0.8324 0.6499 0.5904 0.074 Uiso 1 1 calc R . . . .
H5B H 0.7519 0.5610 0.5866 0.074 Uiso 1 1 calc R . . . .
C6 C 0.7872(3) 0.5288(3) 0.4601(2) 0.0395(10) Uani 1 1 d . . . . .
H6 H 0.7541 0.4768 0.4812 0.047 Uiso 1 1 calc R . . . .
C7 C 0.8551(3) 0.6628(3) 0.4440(3) 0.0534(12) Uani 1 1 d . . . . .
H7 H 0.8780 0.7201 0.4509 0.064 Uiso 1 1 calc R . . . .
C8 C 0.8627(3) 0.6250(3) 0.3851(3) 0.0464(11) Uani 1 1 d . . . . .
H8 H 0.8920 0.6520 0.3441 0.056 Uiso 1 1 calc R . . . .
C9 C 0.4114(3) 0.4222(3) 0.2500 0.0323(12) Uani 1 2 d S T P . .
C10 C 0.3203(3) 0.4048(4) 0.2500 0.0333(12) Uani 1 2 d S T P B .
C11 C 0.3009(4) 0.4677(4) 0.2500 0.0384(14) Uani 1 2 d S T P . .
H11 H 0.3436 0.5233 0.2500 0.046 Uiso 1 2 calc RS T P B .
C12 C 0.2557(4) 0.3217(4) 0.2500 0.0408(14) Uani 1 2 d S T P . .
H12 H 0.2684 0.2788 0.2500 0.049 Uiso 1 2 calc RS T P B .
C13 C 0.2175(4) 0.4484(4) 0.2500 0.0424(15) Uani 1 2 d S T P B .
H13 H 0.2051 0.4914 0.2500 0.051 Uiso 1 2 calc RS T P . .
C14 C 0.1724(4) 0.3021(4) 0.2500 0.0437(15) Uani 1 2 d S T P B .
H14 H 0.1296 0.2465 0.2500 0.052 Uiso 1 2 calc RS T P . .
C15 C 0.1535(4) 0.3664(4) 0.2500 0.0419(15) Uani 1 2 d S T P . .
H2A H 0.4568(13) 0.250(3) 0.2500 0.039(17) Uiso 1 2 d DS T P A 2
O4 O 0.4184(10) 0.3609(10) 0.2500 0.037(4) Uani 0.5 2 d S TU P B 1
O6 O 0.0163(4) 0.2796(5) 0.1980(5) 0.079(2) Uani 0.5 1 d . . . B 1
C16 C 0.0643(5) 0.3459(5) 0.2326(4) 0.043(3) Uani 0.5 1 d . . . B 1
O2 O 0.5100(2) 0.2755(2) 0.2500 0.0257(8) Uani 1 2 d DS T P C 2
O4A O 0.4242(10) 0.3714(11) 0.2168(8) 0.039(4) Uani 0.25 1 d . . . B 2
O7 O 0.3218(4) 0.5976(3) 0.0912(4) 0.139(2) Uani 1 1 d . . . . .
N5 N 0.3333 0.6667 0.0941(4) 0.0515(17) Uani 1 3 d S T P . .

loop_
_atom_site_aniso_label
_atom_site_aniso_U_11
_atom_site_aniso_U_22
_atom_site_aniso_U_33
_atom_site_aniso_U_23
_atom_site_aniso_U_13
_atom_site_aniso_U_12
Cu1 0.0303(3) 0.0208(3) 0.0332(3) 0.00028(18) 0.00543(19) 0.0125(2)
Cu2 0.0309(4) 0.0204(3) 0.0388(4) 0.000 0.000 0.0166(3)
Cl1 0.0230(5) 0.0230(5) 0.0448(9) 0.000 0.000 0.0115(2)
O1 0.0164(18) 0.0193(17) 0.0363(19) 0.000 0.000 0.0113(15)
O3 0.026(2) 0.050(3) 0.136(5) 0.000 0.000 0.022(2)
O5 0.028(2) 0.063(3) 0.079(3) 0.000 0.000 0.034(2)
N1 0.0280(17) 0.0258(17) 0.0385(18) -0.0001(14) 0.0020(14) 0.0155(14)
N2 0.0330(18) 0.0219(16) 0.0415(19) -0.0011(14) -0.0026(15) 0.0147(14)
N3 0.040(2) 0.0299(18) 0.0399(19) -0.0104(15) -0.0006(16) 0.0152(16)
N4 0.0299(17) 0.0302(18) 0.0385(18) -0.0035(15) -0.0042(15) 0.0159(15)
N17 0.051(2) 0.044(2) 0.044(2) -0.0125(17) -0.0080(18) 0.0296(19)
C1 0.046(2) 0.031(2) 0.035(2) -0.0001(18) 0.0024(19) 0.017(2)
C2 0.045(3) 0.028(2) 0.049(3) -0.0069(19) -0.004(2) 0.019(2)
C3 0.056(3) 0.047(3) 0.043(2) -0.016(2) 0.004(2) 0.019(2)
C4 0.067(3) 0.054(3) 0.042(2) -0.020(2) -0.008(2) 0.039(3)
C5 0.081(4) 0.077(4) 0.045(3) -0.024(3) -0.013(3) 0.053(3)
C6 0.046(3) 0.032(2) 0.045(2) -0.0011(19) -0.002(2) 0.023(2)
C7 0.049(3) 0.031(2) 0.081(3) -0.014(2) -0.003(3) 0.020(2)
C8 0.040(2) 0.034(2) 0.060(3) 0.002(2) 0.007(2) 0.014(2)
C9 0.029(3) 0.029(3) 0.039(3) 0.000 0.000 0.014(3)
C10 0.029(3) 0.041(3) 0.037(3) 0.000 0.000 0.023(3)
C11 0.026(3) 0.040(3) 0.052(3) 0.000 0.000 0.018(3)
C12 0.031(3) 0.047(4) 0.053(4) 0.000 0.000 0.026(3)
C13 0.035(3) 0.046(4) 0.059(4) 0.000 0.000 0.031(3)
C14 0.030(3) 0.038(3) 0.062(4) 0.000 0.000 0.016(3)
C15 0.028(3) 0.049(4) 0.059(4) 0.000 0.000 0.027(3)
O4 0.027(6) 0.044(6) 0.045(8) 0.000 0.000 0.021(5)
O6 0.039(4) 0.061(5) 0.139(7) -0.025(5) -0.038(4) 0.028(4)
C16 0.034(4) 0.054(5) 0.050(9) -0.001(4) -0.006(4) 0.030(4)
O2 0.0196(19) 0.0210(18) 0.0381(19) 0.000 0.000 0.0113(16)
O4A 0.021(7) 0.044(8) 0.052(12) 0.013(9) 0.023(8) 0.016(6)
O7 0.163(6) 0.084(4) 0.180(6) -0.010(4) -0.054(4) 0.069(4)
N5 0.043(2) 0.043(2) 0.069(5) 0.000 0.000 0.0215(12)

loop_
_atom_type_symbol
_atom_type_description
_atom_type_scat_dispersion_real
_atom_type_scat_dispersion_imag
_atom_type_scat_source
C C 0.0033 0.0016 'International Tables Vol C Tables 4.2.6.8 and 6.1.1.4'
H H 0.0000 0.0000 'International Tables Vol C Tables 4.2.6.8 and 6.1.1.4'
Cl Cl 0.1484 0.1585 'International Tables Vol C Tables 4.2.6.8 and 6.1.1.4'
Cu Cu 0.3201 1.2651 'International Tables Vol C Tables 4.2.6.8 and 6.1.1.4'
N N 0.0061 0.0033 'International Tables Vol C Tables 4.2.6.8 and 6.1.1.4'
O O 0.0106 0.0060 'International Tables Vol C Tables 4.2.6.8 and 6.1.1.4'

loop_
_geom_angle_atom_site_label_1
_geom_angle_atom_site_label_2
_geom_angle_atom_site_label_3
_geom_angle
_geom_angle_site_symmetry_1
_geom_angle_site_symmetry_3
Cl1 Cu1 Cu1 110.33(3) . 10_556
O1 Cu1 Cu1 42.37(7) . 10_556
O1 Cu1 Cl1 98.22(10) . .
O1 Cu1 N1 86.65(12) . .
O1 Cu1 N4 168.22(13) . 3_655
O1 Cu1 O2 82.25(11) . .
N1 Cu1 Cu1 124.97(9) . 10_556
N1 Cu1 Cl1 92.83(9) . .
N4 Cu1 Cu1 131.02(9) 3_655 10_556
N4 Cu1 Cl1 93.45(10) 3_655 .
N4 Cu1 N1 94.40(13) 3_655 .
O2 Cu1 Cu1 42.49(7) . 10_556
O2 Cu1 Cl1 95.03(10) . .
O2 Cu1 N1 167.20(12) . .
O2 Cu1 N4 95.19(12) . 3_655
O1 Cu2 O3 102.56(16) . .
O1 Cu2 N2 85.67(9) . 10_556
O1 Cu2 N2 85.68(9) . .
O5 Cu2 O1 177.98(17) 3_665 .
O5 Cu2 O3 79.46(19) 3_665 .
O5 Cu2 N2 94.17(9) 3_665 10_556
O5 Cu2 N2 94.17(9) 3_665 .
N2 Cu2 O3 95.24(9) 10_556 .
N2 Cu2 O3 95.24(9) . .
N2 Cu2 N2 167.64(18) . 10_556
Cu1 Cl1 Cu1 108.60(4) 5_665 .
Cu1 Cl1 Cu1 108.60(4) 3_655 .
Cu1 Cl1 Cu1 108.60(4) 3_655 5_665
Cu1 O1 Cu1 95.25(14) 10_556 .
Cu1 O1 Cu2 115.31(11) . .
Cu1 O1 Cu2 115.31(11) 10_556 .
Cu1 O1 H1 114(2) 10_556 .
Cu1 O1 H1 114(2) . .
Cu2 O1 H1 104(4) . .
C9 O3 Cu2 124.7(4) . .
C16 O5 Cu2 135.0(5) . 8_566
C16 O5 Cu2 135.0(5) 10_556 8_566
C16 O5 C16 31.7(8) . 10_556
N2 N1 Cu1 118.9(2) . .
C1 N1 Cu1 134.0(3) . .
C1 N1 N2 106.7(3) . .
N1 N2 Cu2 117.5(2) . .
C2 N2 Cu2 134.7(3) . .
C2 N2 N1 107.4(3) . .
C1 N3 C2 105.1(3) . .
C1 N3 C3 126.6(4) . .
C2 N3 C3 128.2(4) . .
C6 N4 Cu1 129.8(3) . 5_665
C6 N4 C8 105.8(3) . .
C8 N4 Cu1 124.4(3) . 5_665
C6 N17 C5 127.0(4) . .
C6 N17 C7 107.4(4) . .
C7 N17 C5 125.6(4) . .
N1 C1 N3 110.3(4) . .
N1 C1 H1A 124.8 . .
N3 C1 H1A 124.8 . .
N2 C2 N3 110.4(4) . .
N2 C2 H2 124.8 . .
N3 C2 H2 124.8 . .
N3 C3 H3A 108.9 . .
N3 C3 H3B 108.9 . .
N3 C3 C4 113.3(4) . .
H3A C3 H3B 107.7 . .
C4 C3 H3A 108.9 . .
C4 C3 H3B 108.9 . .
C3 C4 H4A 108.4 . .
C3 C4 H4B 108.4 . .
C3 C4 C5 115.3(4) . .
H4A C4 H4B 107.5 . .
C5 C4 H4A 108.4 . .
C5 C4 H4B 108.4 . .
N17 C5 C4 111.7(4) . .
N17 C5 H5A 109.3 . .
N17 C5 H5B 109.3 . .
C4 C5 H5A 109.3 . .
C4 C5 H5B 109.3 . .
H5A C5 H5B 107.9 . .
N4 C6 N17 111.2(4) . .
N4 C6 H6 124.4 . .
N17 C6 H6 124.4 . .
N17 C7 H7 126.5 . .
N17 C7 C8 107.1(4) . .
C8 C7 H7 126.5 . .
N4 C8 H8 125.7 . .
C7 C8 N4 108.5(4) . .
C7 C8 H8 125.7 . .
O3 C9 C10 116.4(5) . .
O3 C9 O4A 118.2(8) . 10_556
O3 C9 O4A 118.2(8) . .
O4 C9 O3 128.7(9) . .
O4 C9 C10 114.9(9) . .
O4A C9 C10 116.1(9) . .
O4A C9 C10 116.1(9) 10_556 .
O4A C9 O4A 60.3(14) 10_556 .
C11 C10 C9 122.6(5) . .
C11 C10 C12 119.2(5) . .
C12 C10 C9 118.2(5) . .
C10 C11 H11 119.9 . .
C10 C11 C13 120.3(6) . .
C13 C11 H11 119.9 . .
C10 C12 H12 119.6 . .
C14 C12 C10 120.7(6) . .
C14 C12 H12 119.6 . .
C11 C13 H13 119.6 . .
C15 C13 C11 120.8(6) . .
C15 C13 H13 119.6 . .
C12 C14 H14 120.2 . .
C15 C14 C12 119.6(6) . .
C15 C14 H14 120.2 . .
C13 C15 C14 119.5(5) . .
C13 C15 C16 119.9(6) . .
C13 C15 C16 119.9(6) . 10_556
C14 C15 C16 119.1(6) . .
C14 C15 C16 119.1(6) . 10_556
C16 C15 C16 24.7(6) 10_556 .
C16 O6 C16 19.3(5) . 10_556
O5 C16 C15 117.8(7) . .
O5 C16 O6 95.1(6) . 10_556
O5 C16 O6 122.6(7) . .
C15 C16 O6 97.1(5) . 10_556
O6 C16 C15 119.6(7) . .
O6 C16 O6 80.8(8) . 10_556
C16 C16 O5 74.2(4) 10_556 .
C16 C16 C15 77.6(3) 10_556 .
C16 C16 O6 40.0(4) 10_556 10_556
C16 C16 O6 120.8(6) 10_556 .
Cu1 O2 Cu1 95.02(15) . 10_556
Cu1 O2 H2A 105(3) 10_556 .
Cu1 O2 H2A 105(3) . .
C9 O4A O4A 59.9(7) . 10_556
O7 N5 O7 119.79(9) 5_565 .
O7 N5 O7 119.79(9) 3_665 .
O7 N5 O7 119.80(9) 5_565 3_665

loop_
_geom_bond_atom_site_label_1
_geom_bond_atom_site_label_2
_geom_bond_distance
_geom_bond_site_symmetry_2
Cu1 Cu1 2.8960(11) 10_556
Cu1 Cl1 2.7046(9) .
Cu1 O1 1.960(2) .
Cu1 N1 2.036(3) .
Cu1 N4 1.974(3) 3_655
Cu1 O2 1.964(2) .
Cu2 O1 1.964(3) .
Cu2 O3 2.214(4) .
Cu2 O5 1.960(4) 3_665
Cu2 N2 2.029(3) 10_556
Cu2 N2 2.029(3) .
Cl1 Cu1 2.7046(9) 3_655
Cl1 Cu1 2.7046(9) 5_665
O1 Cu1 1.960(2) 10_556
O1 H1 0.83(2) .
O3 C9 1.236(7) .
O5 Cu2 1.960(4) 8_566
O5 C16 1.198(9) 10_556
O5 C16 1.198(9) .
N1 N2 1.371(4) .
N1 C1 1.308(5) .
N2 C2 1.297(5) .
N3 C1 1.344(5) .
N3 C2 1.346(5) .
N3 C3 1.480(5) .
N4 Cu1 1.974(3) 5_665
N4 C6 1.316(5) .
N4 C8 1.373(5) .
N17 C5 1.482(6) .
N17 C6 1.331(5) .
N17 C7 1.350(6) .
C1 H1A 0.9300 .
C2 H2 0.9300 .
C3 H3A 0.9700 .
C3 H3B 0.9700 .
C3 C4 1.513(7) .
C4 H4A 0.9700 .
C4 H4B 0.9700 .
C4 C5 1.522(6) .
C5 H5A 0.9700 .
C5 H5B 0.9700 .
C6 H6 0.9300 .
C7 H7 0.9300 .
C7 C8 1.352(6) .
C8 H8 0.9300 .
C9 C10 1.544(7) .
C9 O4 1.200(17) .
C9 O4A 1.244(18) 10_556
C9 O4A 1.244(18) .
C10 C11 1.374(8) .
C10 C12 1.393(8) .
C11 H11 0.9300 .
C11 C13 1.394(8) .
C12 H12 0.9300 .
C12 C14 1.392(8) .
C13 H13 0.9300 .
C13 C15 1.377(9) .
C14 H14 0.9300 .
C14 C15 1.392(8) .
C15 C16 1.527(9) .
C15 C16 1.526(9) 10_556
O6 C16 1.701(11) 10_556
O6 C16 1.271(10) .
C16 O6 1.701(11) 10_556
C16 C16 0.654(16) 10_556
O2 Cu1 1.964(2) 10_556
O2 H2A 0.85(2) .
O4A O4A 1.25(3) 10_556
O7 N5 1.183(5) .
N5 O7 1.183(5) 5_565
N5 O7 1.183(5) 3_665

loop_
_geom_torsion_atom_site_label_1
_geom_torsion_atom_site_label_2
_geom_torsion_atom_site_label_3
_geom_torsion_atom_site_label_4
_geom_torsion
_geom_torsion_site_symmetry_1
_geom_torsion_site_symmetry_4
Cu1 N1 N2 Cu2 12.3(3) . .
Cu1 N1 N2 C2 -173.7(3) . .
Cu1 N1 C1 N3 172.6(3) . .
Cu1 N4 C6 N17 177.3(3) 5_665 .
Cu1 N4 C8 C7 -177.7(3) 5_665 .
Cu2 O3 C9 C10 180.0 . .
Cu2 O3 C9 O4 0.0 . .
Cu2 O3 C9 O4A -34.7(9) . .
Cu2 O3 C9 O4A 34.7(9) . 10_556
Cu2 O5 C16 C15 -172.8(2) 8_566 .
Cu2 O5 C16 O6 -72.1(6) 8_566 10_556
Cu2 O5 C16 O6 10.2(12) 8_566 .
Cu2 O5 C16 C16 -106.5(5) 8_566 10_556
Cu2 N2 C2 N3 172.0(3) . .
O3 C9 C10 C11 0.0 . .
O3 C9 C10 C12 180.0 . .
O3 C9 O4A O4A 108.1(8) . 10_556
N1 N2 C2 N3 -0.5(5) . .
N2 N1 C1 N3 -0.5(5) . .
N3 C3 C4 C5 -64.3(6) . .
N17 C7 C8 N4 0.0(5) . .
C1 N1 N2 Cu2 -173.4(3) . .
C1 N1 N2 C2 0.6(4) . .
C1 N3 C2 N2 0.2(5) . .
C1 N3 C3 C4 120.1(5) . .
C2 N3 C1 N1 0.2(5) . .
C2 N3 C3 C4 -63.1(6) . .
C3 N3 C1 N1 177.6(4) . .
C3 N3 C2 N2 -177.1(4) . .
C3 C4 C5 N17 81.5(6) . .
C5 N17 C6 N4 179.5(4) . .
C5 N17 C7 C8 -179.1(4) . .
C6 N4 C8 C7 0.5(5) . .
C6 N17 C5 C4 -115.9(5) . .
C6 N17 C7 C8 -0.5(5) . .
C7 N17 C5 C4 62.4(6) . .
C7 N17 C6 N4 0.9(5) . .
C8 N4 C6 N17 -0.9(5) . .
C9 C10 C11 C13 180.0 . .
C9 C10 C12 C14 180.0 . .
C10 C9 O4A O4A -106.5(6) . 10_556
C10 C11 C13 C15 0.0 . .
C10 C12 C14 C15 0.0 . .
C11 C10 C12 C14 0.0 . .
C11 C13 C15 C14 0.0 . .
C11 C13 C15 C16 165.7(4) . 10_556
C11 C13 C15 C16 -165.7(4) . .
C12 C10 C11 C13 0.0 . .
C12 C14 C15 C13 0.0 . .
C12 C14 C15 C16 165.8(4) . .
C12 C14 C15 C16 -165.8(4) . 10_556
C13 C15 C16 O5 -32.8(8) . .
C13 C15 C16 O6 -132.4(4) . 10_556
C13 C15 C16 O6 144.2(7) . .
C13 C15 C16 C16 -97.2(2) . 10_556
C14 C15 C16 O5 161.4(5) . .
C14 C15 C16 O6 61.9(5) . 10_556
C14 C15 C16 O6 -21.5(9) . .
C14 C15 C16 C16 97.0(2) . 10_556
O4 C9 C10 C11 180.0 . .
O4 C9 C10 C12 0.0 . .
C16 O5 C16 C15 -66.3(7) 10_556 .
C16 O5 C16 O6 116.7(8) 10_556 .
C16 O5 C16 O6 34.4(5) 10_556 10_556
C16 C15 C16 O5 64.4(7) 10_556 .
C16 C15 C16 O6 -35.1(5) 10_556 10_556
C16 C15 C16 O6 -118.5(7) 10_556 .
C16 O6 C16 O5 -90.2(8) 10_556 .
C16 O6 C16 C15 92.9(7) 10_556 .
C16 O6 C16 O6 0.001(5) 10_556 10_556
O4A C9 C10 C11 -146.0(8) . .
O4A C9 C10 C11 146.0(8) 10_556 .
O4A C9 C10 C12 34.0(8) . .
O4A C9 C10 C12 -34.0(8) 10_556 .
